data_4135068
loop_
_publ_author_name
'Scholz, Alexander Stefan'
'Massoth, Julian'
'Bursch, Markus'
'Mewes, Jan'
'Hetzke, Thilo'
'Wolf, Bernd'
'Bolte, Michael'
'Lerner, Hans-Wolfram'
'Grimme, Stefan'
'Wagner, Matthias'

_publ_section_title
;
 BNB-Doped Phenalenyls: Modular Synthesis, Optoelectronic Properties, and
 One-Electron Reduction.
;
_journal_name_full 'Journal of the American Chemical Society'
_journal_paper_doi 10.1021/jacs.0c03118
_journal_year 2020
_chemical_formula_moiety 'C28 H42 B2 N4'
_chemical_formula_sum 'C28 H42 B2 N4'
_chemical_formula_weight 456.27
_space_group_crystal_system monoclinic
_space_group_IT_number 14
_space_group_name_Hall '-P 2yn'
_space_group_name_H-M_alt 'P 1 21/n 1'
_atom_sites_solution_hydrogens mixed
_atom_sites_solution_primary direct
_audit_creation_method SHELXL-2016/6
_cell_angle_alpha 90
_cell_angle_beta 99.810(4)
_cell_angle_gamma 90
_cell_formula_units_Z 4
_cell_length_a 11.1648(6)
_cell_length_b 14.6132(10)
_cell_length_c 17.7975(10)
_cell_measurement_reflns_used 18272
_cell_measurement_temperature 173(2)
_cell_measurement_theta_max 25.94
_cell_measurement_theta_min 3.35
_cell_volume 2861.3(3)
_computing_cell_refinement 'X-Area (Stoe & Cie, 2001)'
_computing_data_collection 'X-Area (Stoe & Cie, 2001)'
_computing_data_reduction 'X-Area (Stoe & Cie, 2001)'
_computing_molecular_graphics 'XP in SHELXTL-Plus (Sheldrick, 2008)'
_computing_publication_material SHELXL
_computing_structure_refinement 'SHELXL (Sheldrick, 2008)'
_computing_structure_solution 'SHELXS (Sheldrick, 2008)'
_diffrn_ambient_temperature 173(2)
_diffrn_measured_fraction_theta_full 0.998
_diffrn_measured_fraction_theta_max 0.991
_diffrn_measurement_device_type 'STOE IPDS II two-circle-diffractometer'
_diffrn_measurement_method \w
_diffrn_radiation_type MoK\a
_diffrn_radiation_wavelength 0.71073
_diffrn_reflns_av_R_equivalents 0.0496
_diffrn_reflns_av_unetI/netI 0.0455
_diffrn_reflns_Laue_measured_fraction_full 0.998
_diffrn_reflns_Laue_measured_fraction_max 0.991
_diffrn_reflns_limit_h_max 12
_diffrn_reflns_limit_h_min -13
_diffrn_reflns_limit_k_max 17
_diffrn_reflns_limit_k_min -17
_diffrn_reflns_limit_l_max 21
_diffrn_reflns_limit_l_min -21
_diffrn_reflns_number 20676
_diffrn_reflns_point_group_measured_fraction_full 0.998
_diffrn_reflns_point_group_measured_fraction_max 0.991
_diffrn_reflns_theta_full 25.000
_diffrn_reflns_theta_max 25.631
_diffrn_reflns_theta_min 3.347
_diffrn_source 'Genix 3D I\mS microfocus X-ray source'
_exptl_absorpt_coefficient_mu 0.061
_exptl_absorpt_correction_T_max 1.000
_exptl_absorpt_correction_T_min 0.656
_exptl_absorpt_correction_type multi-scan
_exptl_absorpt_process_details 'X-Area (Stoe & Cie, 2001)'
_exptl_crystal_colour colourless
_exptl_crystal_density_diffrn 1.059
_exptl_crystal_description plate
_exptl_crystal_F_000 992
_exptl_crystal_size_max 0.180
_exptl_crystal_size_mid 0.130
_exptl_crystal_size_min 0.070
_refine_diff_density_max 0.247
_refine_diff_density_min -0.210
_refine_diff_density_rms 0.048
_refine_ls_extinction_method none
_refine_ls_goodness_of_fit_ref 1.024
_refine_ls_hydrogen_treatment mixed
_refine_ls_matrix_type full
_refine_ls_number_parameters 342
_refine_ls_number_reflns 5367
_refine_ls_number_restraints 0
_refine_ls_restrained_S_all 1.024
_refine_ls_R_factor_all 0.0768
_refine_ls_R_factor_gt 0.0558
_refine_ls_shift/su_max 0.000
_refine_ls_shift/su_mean 0.000
_refine_ls_structure_factor_coef Fsqd
_refine_ls_weighting_details 'w=1/[\s^2^(Fo^2^)+(0.0862P)^2^+0.3575P] where P=(Fo^2^+2Fc^2^)/3'
_refine_ls_weighting_scheme calc
_refine_ls_wR_factor_gt 0.1388
_refine_ls_wR_factor_ref 0.1491
_reflns_Friedel_coverage 0.000
_reflns_number_gt 4067
_reflns_number_total 5367
_reflns_threshold_expression 'I > 2\s(I)'
_cod_data_source_file ja0c03118_si_021.cif
_cod_data_source_block wa2465
_cod_original_sg_symbol_H-M 'P 21/n'
_cod_database_code 4135068
_shelx_shelxl_version_number 2016/6
_shelx_space_group_comment
; 
The symmetry employed for this shelxl refinement is uniquely defined 
by the following loop, which should always be used as a source of 
symmetry information in preference to the above space-group names. 
They are only intended as comments. 
;
_shelx_estimated_absorpt_t_min 0.989
_shelx_estimated_absorpt_t_max 0.996

loop_
_space_group_symop_operation_xyz
'x, y, z'
'-x+1/2, y+1/2, -z+1/2'
'-x, -y, -z'
'x-1/2, -y-1/2, z-1/2'

loop_
_atom_site_label
_atom_site_type_symbol
_atom_site_fract_x
_atom_site_fract_y
_atom_site_fract_z
_atom_site_U_iso_or_equiv
_atom_site_adp_type
_atom_site_occupancy
_atom_site_site_symmetry_order
_atom_site_calc_flag
_atom_site_refinement_flags_posn
_atom_site_refinement_flags_adp
_atom_site_refinement_flags_occupancy
_atom_site_disorder_assembly
_atom_site_disorder_group
B1 B 0.2187(2) 0.64309(14) 0.60970(11) 0.0312(4) Uani 1 1 d . . . . .
H1A H 0.2135(19) 0.5667(14) 0.6196(12) 0.038(5) Uiso 1 1 d . . . . .
H1B H 0.167(2) 0.6836(14) 0.6510(12) 0.043(6) Uiso 1 1 d . . . . .
B2 B 0.3213(2) 0.59867(12) 0.78391(11) 0.0279(4) Uani 1 1 d . . . . .
H2A H 0.250(2) 0.6529(14) 0.7676(12) 0.040(5) Uiso 1 1 d . . . . .
H2B H 0.350(2) 0.6008(15) 0.8502(13) 0.050(6) Uiso 1 1 d . . . . .
C1 C 0.35904(17) 0.67769(11) 0.61400(10) 0.0293(4) Uani 1 1 d . . . . .
C2 C 0.45792(16) 0.66189(11) 0.67727(10) 0.0291(4) Uani 1 1 d . . . . .
C3 C 0.44465(17) 0.61768(11) 0.74904(10) 0.0295(4) Uani 1 1 d . . . . .
C4 C 0.54971(19) 0.59991(14) 0.80005(13) 0.0434(5) Uani 1 1 d . . . . .
H4 H 0.542108 0.568371 0.845678 0.052 Uiso 1 1 calc R U . . .
C5 C 0.6670(2) 0.62508(18) 0.78939(16) 0.0575(6) Uani 1 1 d . . . . .
H5 H 0.736093 0.609121 0.825993 0.069 Uiso 1 1 calc R U . . .
C6 C 0.6797(2) 0.67278(17) 0.72557(16) 0.0563(6) Uani 1 1 d . . . . .
H6 H 0.757929 0.693604 0.719133 0.068 Uiso 1 1 calc R U . . .
C7 C 0.57842(18) 0.69169(12) 0.66894(13) 0.0406(5) Uani 1 1 d . . . . .
C8 C 0.5978(2) 0.74026(14) 0.60303(15) 0.0495(6) Uani 1 1 d . . . . .
H8 H 0.677046 0.761384 0.599275 0.059 Uiso 1 1 calc R U . . .
C9 C 0.5042(2) 0.75677(13) 0.54539(14) 0.0479(6) Uani 1 1 d . . . . .
H9 H 0.517343 0.789717 0.501493 0.057 Uiso 1 1 calc R U . . .
C10 C 0.3876(2) 0.72460(12) 0.55128(11) 0.0387(5) Uani 1 1 d . . . . .
H10 H 0.323887 0.735597 0.509608 0.046 Uiso 1 1 calc R U . . .
N11 N 0.14443(16) 0.60858(10) 0.46177(9) 0.0372(4) Uani 1 1 d . . . . .
N12 N 0.06157(17) 0.72821(10) 0.50125(9) 0.0395(4) Uani 1 1 d . . . . .
C11 C 0.14191(18) 0.65992(12) 0.52477(10) 0.0334(4) Uani 1 1 d . . . . .
C12 C 0.0669(2) 0.64417(14) 0.39999(11) 0.0474(5) Uani 1 1 d . . . . .
H12 H 0.052576 0.620044 0.349687 0.057 Uiso 1 1 calc R U . . .
C13 C 0.0157(2) 0.71880(14) 0.42405(11) 0.0482(6) Uani 1 1 d . . . . .
H13 H -0.041255 0.758028 0.394056 0.058 Uiso 1 1 calc R U . . .
C14 C 0.2215(2) 0.52662(13) 0.45885(11) 0.0422(5) Uani 1 1 d . . . . .
H14 H 0.272491 0.518456 0.510345 0.051 Uiso 1 1 calc R U . . .
C15 C 0.3068(3) 0.54089(19) 0.40149(17) 0.0697(8) Uani 1 1 d . . . . .
H15A H 0.357247 0.486273 0.400074 0.105 Uiso 1 1 calc R U . . .
H15B H 0.258817 0.551654 0.350805 0.105 Uiso 1 1 calc R U . . .
H15C H 0.358991 0.593931 0.416703 0.105 Uiso 1 1 calc R U . . .
C16 C 0.1426(2) 0.44251(15) 0.44183(15) 0.0550(6) Uani 1 1 d . . . . .
H16A H 0.194315 0.388633 0.440003 0.082 Uiso 1 1 calc R U . . .
H16B H 0.093327 0.434349 0.481929 0.082 Uiso 1 1 calc R U . . .
H16C H 0.089117 0.450064 0.392529 0.082 Uiso 1 1 calc R U . . .
C17 C 0.0325(2) 0.80515(14) 0.54951(12) 0.0519(6) Uani 1 1 d . . . . .
H17 H 0.049040 0.784559 0.603878 0.062 Uiso 1 1 calc R U . . .
C18 C 0.1142(3) 0.88563(17) 0.54164(19) 0.0730(9) Uani 1 1 d . . . . .
H18A H 0.094425 0.936101 0.573665 0.109 Uiso 1 1 calc R U . . .
H18B H 0.199196 0.867617 0.557863 0.109 Uiso 1 1 calc R U . . .
H18C H 0.101904 0.905434 0.488266 0.109 Uiso 1 1 calc R U . . .
C19 C -0.1007(3) 0.83043(19) 0.52974(17) 0.0663(7) Uani 1 1 d . . . . .
H19A H -0.118055 0.881267 0.562144 0.099 Uiso 1 1 calc R U . . .
H19B H -0.119561 0.848890 0.476088 0.099 Uiso 1 1 calc R U . . .
H19C H -0.150581 0.777480 0.538193 0.099 Uiso 1 1 calc R U . . .
N21 N 0.27973(14) 0.42116(9) 0.73956(8) 0.0272(3) Uani 1 1 d . . . . .
N22 N 0.15599(13) 0.48135(9) 0.80559(8) 0.0262(3) Uani 1 1 d . . . . .
C21 C 0.25343(15) 0.50090(10) 0.77247(9) 0.0236(3) Uani 1 1 d . . . . .
C22 C 0.20047(18) 0.35282(11) 0.75372(10) 0.0316(4) Uani 1 1 d . . . . .
H22 H 0.201172 0.290900 0.737538 0.038 Uiso 1 1 calc R U . . .
C23 C 0.12262(17) 0.39029(11) 0.79447(10) 0.0309(4) Uani 1 1 d . . . . .
H23 H 0.057320 0.360322 0.812272 0.037 Uiso 1 1 calc R U . . .
C24 C 0.37916(18) 0.40726(12) 0.69500(10) 0.0325(4) Uani 1 1 d . . . . .
H24 H 0.405714 0.468666 0.679253 0.039 Uiso 1 1 calc R U . . .
C25 C 0.3325(2) 0.35243(14) 0.62307(12) 0.0478(5) Uani 1 1 d . . . . .
H25A H 0.398595 0.343523 0.593950 0.072 Uiso 1 1 calc R U . . .
H25B H 0.303077 0.292739 0.637223 0.072 Uiso 1 1 calc R U . . .
H25C H 0.265819 0.385787 0.591791 0.072 Uiso 1 1 calc R U . . .
C26 C 0.4870(2) 0.36188(15) 0.74461(13) 0.0487(5) Uani 1 1 d . . . . .
H26A H 0.552264 0.352903 0.714866 0.073 Uiso 1 1 calc R U . . .
H26B H 0.516181 0.400984 0.788658 0.073 Uiso 1 1 calc R U . . .
H26C H 0.462028 0.302474 0.762314 0.073 Uiso 1 1 calc R U . . .
C27 C 0.09247(18) 0.54970(12) 0.84557(11) 0.0353(4) Uani 1 1 d . . . . .
H27 H 0.152536 0.597575 0.867256 0.042 Uiso 0.822(10) 1 calc R U P A 1
H27' H 0.124225 0.612357 0.837798 0.042 Uiso 0.178(10) 1 calc R U P A 2
C28 C 0.0404(5) 0.5078(2) 0.9097(2) 0.0594(13) Uani 0.822(10) 1 d . . P A 1
H28A H -0.000928 0.555100 0.934840 0.089 Uiso 0.822(10) 1 calc R U P A 1
H28B H -0.017967 0.460030 0.889648 0.089 Uiso 0.822(10) 1 calc R U P A 1
H28C H 0.106010 0.480862 0.946713 0.089 Uiso 0.822(10) 1 calc R U P A 1
C29 C -0.0066(3) 0.5957(2) 0.78602(19) 0.0457(9) Uani 0.822(10) 1 d . . P A 1
H29A H -0.050027 0.641506 0.811351 0.069 Uiso 0.822(10) 1 calc R U P A 1
H29B H 0.031705 0.625618 0.746856 0.069 Uiso 0.822(10) 1 calc R U P A 1
H29C H -0.064015 0.549254 0.762178 0.069 Uiso 0.822(10) 1 calc R U P A 1
C28' C -0.038(2) 0.549(2) 0.825(2) 0.120(15) Uani 0.178(10) 1 d . . P A 2
H28D H -0.072801 0.595730 0.853854 0.181 Uiso 0.178(10) 1 calc R U P A 2
H28E H -0.060807 0.560859 0.770220 0.181 Uiso 0.178(10) 1 calc R U P A 2
H28F H -0.068792 0.488396 0.836606 0.181 Uiso 0.178(10) 1 calc R U P A 2
C29' C 0.131(3) 0.5183(10) 0.9401(11) 0.065(7) Uani 0.178(10) 1 d . . P A 2
H29D H 0.220123 0.518789 0.954793 0.097 Uiso 0.178(10) 1 calc R U P A 2
H29E H 0.095661 0.561556 0.972037 0.097 Uiso 0.178(10) 1 calc R U P A 2
H29F H 0.100684 0.456589 0.947125 0.097 Uiso 0.178(10) 1 calc R U P A 2

loop_
_atom_site_aniso_label
_atom_site_aniso_U_11
_atom_site_aniso_U_22
_atom_site_aniso_U_33
_atom_site_aniso_U_23
_atom_site_aniso_U_13
_atom_site_aniso_U_12
B1 0.0390(12) 0.0295(10) 0.0253(10) 0.0025(8) 0.0063(8) -0.0052(8)
B2 0.0379(11) 0.0220(9) 0.0249(9) -0.0021(7) 0.0080(8) -0.0019(8)
C1 0.0392(10) 0.0200(8) 0.0317(9) -0.0045(6) 0.0146(8) -0.0010(7)
C2 0.0313(9) 0.0194(7) 0.0400(10) -0.0047(7) 0.0154(8) 0.0002(7)
C3 0.0325(10) 0.0209(8) 0.0347(9) -0.0047(6) 0.0050(7) 0.0008(7)
C4 0.0394(11) 0.0441(11) 0.0448(11) -0.0002(9) 0.0017(9) 0.0028(9)
C5 0.0320(12) 0.0673(15) 0.0695(16) -0.0005(12) -0.0017(11) 0.0056(11)
C6 0.0268(11) 0.0567(13) 0.0875(18) -0.0049(12) 0.0155(11) -0.0016(10)
C7 0.0346(11) 0.0287(9) 0.0635(13) -0.0052(8) 0.0228(10) 0.0009(8)
C8 0.0439(13) 0.0373(11) 0.0771(16) -0.0003(10) 0.0377(12) -0.0034(9)
C9 0.0644(15) 0.0316(10) 0.0587(13) 0.0016(9) 0.0420(12) -0.0049(10)
C10 0.0546(13) 0.0282(9) 0.0370(10) -0.0007(7) 0.0185(9) -0.0036(8)
N11 0.0514(10) 0.0317(8) 0.0280(8) -0.0024(6) 0.0050(7) -0.0058(7)
N12 0.0590(11) 0.0305(8) 0.0265(8) 0.0012(6) 0.0006(7) 0.0016(7)
C11 0.0454(11) 0.0259(8) 0.0288(9) 0.0004(7) 0.0063(8) -0.0066(8)
C12 0.0709(15) 0.0436(11) 0.0235(9) -0.0007(8) -0.0035(9) -0.0058(10)
C13 0.0723(16) 0.0409(11) 0.0272(10) 0.0034(8) -0.0040(10) 0.0022(10)
C14 0.0541(13) 0.0369(10) 0.0369(10) -0.0068(8) 0.0116(9) -0.0020(9)
C15 0.087(2) 0.0557(14) 0.0775(18) -0.0154(13) 0.0440(16) -0.0082(14)
C16 0.0703(16) 0.0354(11) 0.0590(14) -0.0068(10) 0.0104(12) -0.0070(11)
C17 0.0855(18) 0.0365(11) 0.0300(10) -0.0015(8) -0.0003(10) 0.0179(11)
C18 0.0668(18) 0.0447(13) 0.098(2) -0.0316(14) -0.0131(15) 0.0046(12)
C19 0.0776(19) 0.0560(14) 0.0707(17) -0.0025(12) 0.0284(15) 0.0044(13)
N21 0.0347(8) 0.0202(6) 0.0277(7) 0.0000(5) 0.0084(6) 0.0015(6)
N22 0.0300(8) 0.0209(6) 0.0282(7) 0.0009(5) 0.0068(6) 0.0025(6)
C21 0.0284(8) 0.0207(7) 0.0211(7) 0.0016(6) 0.0029(6) 0.0034(6)
C22 0.0427(11) 0.0193(8) 0.0332(9) -0.0005(7) 0.0080(8) -0.0018(7)
C23 0.0365(10) 0.0213(8) 0.0355(9) 0.0025(7) 0.0078(8) -0.0028(7)
C24 0.0429(11) 0.0253(8) 0.0324(9) -0.0011(7) 0.0155(8) 0.0035(7)
C25 0.0717(16) 0.0380(10) 0.0379(11) -0.0079(8) 0.0218(10) -0.0031(10)
C26 0.0470(13) 0.0508(12) 0.0526(13) 0.0063(10) 0.0207(10) 0.0177(10)
C27 0.0388(11) 0.0256(8) 0.0458(11) -0.0031(7) 0.0191(9) 0.0021(8)
C28 0.089(4) 0.0438(16) 0.058(2) 0.0050(14) 0.049(2) 0.0068(17)
C29 0.0330(15) 0.0398(15) 0.065(2) 0.0000(12) 0.0109(13) 0.0093(12)
C28' 0.057(12) 0.13(2) 0.17(3) -0.06(2) 0.003(15) 0.046(14)
C29' 0.105(17) 0.037(7) 0.065(10) -0.002(6) 0.054(12) 0.022(9)

loop_
_atom_type_symbol
_atom_type_description
_atom_type_scat_dispersion_real
_atom_type_scat_dispersion_imag
_atom_type_scat_source
C C 0.0033 0.0016 'International Tables Vol C Tables 4.2.6.8 and 6.1.1.4'
H H 0.0000 0.0000 'International Tables Vol C Tables 4.2.6.8 and 6.1.1.4'
B B 0.0013 0.0007 'International Tables Vol C Tables 4.2.6.8 and 6.1.1.4'
N N 0.0061 0.0033 'International Tables Vol C Tables 4.2.6.8 and 6.1.1.4'

loop_
_geom_angle_atom_site_label_1
_geom_angle_atom_site_label_2
_geom_angle_atom_site_label_3
_geom_angle
_geom_angle_site_symmetry_1
_geom_angle_site_symmetry_3
_geom_angle_publ_flag
C11 B1 C1 110.25(15) . . ?
C11 B1 H1A 105.1(11) . . ?
C1 B1 H1A 111.8(11) . . ?
C11 B1 H1B 105.6(11) . . ?
C1 B1 H1B 112.6(11) . . ?
H1A B1 H1B 111.0(15) . . ?
C21 B2 C3 120.82(14) . . ?
C21 B2 H2A 107.0(11) . . ?
C3 B2 H2A 113.0(11) . . ?
C21 B2 H2B 101.2(11) . . ?
C3 B2 H2B 105.8(11) . . ?
H2A B2 H2B 107.6(15) . . ?
C10 C1 C2 116.82(17) . . ?
C10 C1 B1 117.59(17) . . ?
C2 C1 B1 125.57(15) . . ?
C7 C2 C1 118.01(17) . . ?
C7 C2 C3 117.23(18) . . ?
C1 C2 C3 124.76(16) . . ?
C4 C3 C2 117.18(17) . . ?
C4 C3 B2 113.37(16) . . ?
C2 C3 B2 128.82(16) . . ?
C3 C4 C5 124.7(2) . . ?
C3 C4 H4 117.6 . . ?
C5 C4 H4 117.6 . . ?
C6 C5 C4 118.6(2) . . ?
C6 C5 H5 120.7 . . ?
C4 C5 H5 120.7 . . ?
C5 C6 C7 120.9(2) . . ?
C5 C6 H6 119.6 . . ?
C7 C6 H6 119.6 . . ?
C6 C7 C8 118.2(2) . . ?
C6 C7 C2 121.0(2) . . ?
C8 C7 C2 120.7(2) . . ?
C9 C8 C7 120.5(2) . . ?
C9 C8 H8 119.7 . . ?
C7 C8 H8 119.7 . . ?
C8 C9 C10 119.25(19) . . ?
C8 C9 H9 120.4 . . ?
C10 C9 H9 120.4 . . ?
C1 C10 C9 124.5(2) . . ?
C1 C10 H10 117.7 . . ?
C9 C10 H10 117.7 . . ?
C11 N11 C12 110.63(17) . . ?
C11 N11 C14 124.86(16) . . ?
C12 N11 C14 124.50(16) . . ?
C11 N12 C13 110.16(16) . . ?
C11 N12 C17 125.15(16) . . ?
C13 N12 C17 124.58(17) . . ?
N11 C11 N12 104.93(16) . . ?
N11 C11 B1 127.22(17) . . ?
N12 C11 B1 127.85(16) . . ?
C13 C12 N11 107.27(17) . . ?
C13 C12 H12 126.4 . . ?
N11 C12 H12 126.4 . . ?
C12 C13 N12 107.00(19) . . ?
C12 C13 H13 126.5 . . ?
N12 C13 H13 126.5 . . ?
N11 C14 C16 109.99(18) . . ?
N11 C14 C15 110.23(18) . . ?
C16 C14 C15 112.70(19) . . ?
N11 C14 H14 107.9 . . ?
C16 C14 H14 107.9 . . ?
C15 C14 H14 107.9 . . ?
C14 C15 H15A 109.5 . . ?
C14 C15 H15B 109.5 . . ?
H15A C15 H15B 109.5 . . ?
C14 C15 H15C 109.5 . . ?
H15A C15 H15C 109.5 . . ?
H15B C15 H15C 109.5 . . ?
C14 C16 H16A 109.5 . . ?
C14 C16 H16B 109.5 . . ?
H16A C16 H16B 109.5 . . ?
C14 C16 H16C 109.5 . . ?
H16A C16 H16C 109.5 . . ?
H16B C16 H16C 109.5 . . ?
N12 C17 C18 110.0(2) . . ?
N12 C17 C19 110.7(2) . . ?
C18 C17 C19 111.90(19) . . ?
N12 C17 H17 108.0 . . ?
C18 C17 H17 108.0 . . ?
C19 C17 H17 108.0 . . ?
C17 C18 H18A 109.5 . . ?
C17 C18 H18B 109.5 . . ?
H18A C18 H18B 109.5 . . ?
C17 C18 H18C 109.5 . . ?
H18A C18 H18C 109.5 . . ?
H18B C18 H18C 109.5 . . ?
C17 C19 H19A 109.5 . . ?
C17 C19 H19B 109.5 . . ?
H19A C19 H19B 109.5 . . ?
C17 C19 H19C 109.5 . . ?
H19A C19 H19C 109.5 . . ?
H19B C19 H19C 109.5 . . ?
C21 N21 C22 110.37(14) . . ?
C21 N21 C24 125.74(14) . . ?
C22 N21 C24 123.89(14) . . ?
C21 N22 C23 110.90(14) . . ?
C21 N22 C27 123.72(13) . . ?
C23 N22 C27 125.35(15) . . ?
N22 C21 N21 104.81(13) . . ?
N22 C21 B2 121.79(14) . . ?
N21 C21 B2 133.04(15) . . ?
C23 C22 N21 107.29(15) . . ?
C23 C22 H22 126.4 . . ?
N21 C22 H22 126.4 . . ?
C22 C23 N22 106.62(15) . . ?
C22 C23 H23 126.7 . . ?
N22 C23 H23 126.7 . . ?
N21 C24 C26 109.88(15) . . ?
N21 C24 C25 109.93(17) . . ?
C26 C24 C25 112.48(17) . . ?
N21 C24 H24 108.1 . . ?
C26 C24 H24 108.1 . . ?
C25 C24 H24 108.1 . . ?
C24 C25 H25A 109.5 . . ?
C24 C25 H25B 109.5 . . ?
H25A C25 H25B 109.5 . . ?
C24 C25 H25C 109.5 . . ?
H25A C25 H25C 109.5 . . ?
H25B C25 H25C 109.5 . . ?
C24 C26 H26A 109.5 . . ?
C24 C26 H26B 109.5 . . ?
H26A C26 H26B 109.5 . . ?
C24 C26 H26C 109.5 . . ?
H26A C26 H26C 109.5 . . ?
H26B C26 H26C 109.5 . . ?
C28' C27 N22 114.7(9) . . ?
N22 C27 C28 111.83(18) . . ?
N22 C27 C29 108.04(17) . . ?
C28 C27 C29 112.0(3) . . ?
C28' C27 C29' 108.8(17) . . ?
N22 C27 C29' 103.2(5) . . ?
N22 C27 H27 108.3 . . ?
C28 C27 H27 108.3 . . ?
C29 C27 H27 108.3 . . ?
C28' C27 H27' 110.0 . . ?
N22 C27 H27' 110.0 . . ?
C29' C27 H27' 110.0 . . ?
C27 C28 H28A 109.5 . . ?
C27 C28 H28B 109.5 . . ?
H28A C28 H28B 109.5 . . ?
C27 C28 H28C 109.5 . . ?
H28A C28 H28C 109.5 . . ?
H28B C28 H28C 109.5 . . ?
C27 C29 H29A 109.5 . . ?
C27 C29 H29B 109.5 . . ?
H29A C29 H29B 109.5 . . ?
C27 C29 H29C 109.5 . . ?
H29A C29 H29C 109.5 . . ?
H29B C29 H29C 109.5 . . ?
C27 C28' H28D 109.5 . . ?
C27 C28' H28E 109.5 . . ?
H28D C28' H28E 109.5 . . ?
C27 C28' H28F 109.5 . . ?
H28D C28' H28F 109.5 . . ?
H28E C28' H28F 109.5 . . ?
C27 C29' H29D 109.5 . . ?
C27 C29' H29E 109.5 . . ?
H29D C29' H29E 109.5 . . ?
C27 C29' H29F 109.5 . . ?
H29D C29' H29F 109.5 . . ?
H29E C29' H29F 109.5 . . ?

loop_
_geom_bond_atom_site_label_1
_geom_bond_atom_site_label_2
_geom_bond_distance
_geom_bond_site_symmetry_2
_geom_bond_publ_flag
B1 C11 1.624(3) . ?
B1 C1 1.636(3) . ?
B1 H1A 1.13(2) . ?
B1 H1B 1.17(2) . ?
B2 C21 1.614(2) . ?
B2 C3 1.628(3) . ?
B2 H2A 1.13(2) . ?
B2 H2B 1.17(2) . ?
C1 C10 1.393(3) . ?
C1 C2 1.455(3) . ?
C2 C7 1.445(3) . ?
C2 C3 1.461(3) . ?
C3 C4 1.380(3) . ?
C4 C5 1.404(3) . ?
C4 H4 0.9500 . ?
C5 C6 1.361(4) . ?
C5 H5 0.9500 . ?
C6 C7 1.408(3) . ?
C6 H6 0.9500 . ?
C7 C8 1.419(3) . ?
C8 C9 1.355(4) . ?
C8 H8 0.9500 . ?
C9 C10 1.405(3) . ?
C9 H9 0.9500 . ?
C10 H10 0.9500 . ?
N11 C11 1.353(2) . ?
N11 C12 1.380(3) . ?
N11 C14 1.481(3) . ?
N12 C11 1.359(3) . ?
N12 C13 1.389(3) . ?
N12 C17 1.484(3) . ?
C12 C13 1.335(3) . ?
C12 H12 0.9500 . ?
C13 H13 0.9500 . ?
C14 C16 1.512(3) . ?
C14 C15 1.524(3) . ?
C14 H14 1.0000 . ?
C15 H15A 0.9800 . ?
C15 H15B 0.9800 . ?
C15 H15C 0.9800 . ?
C16 H16A 0.9800 . ?
C16 H16B 0.9800 . ?
C16 H16C 0.9800 . ?
C17 C18 1.509(4) . ?
C17 C19 1.515(4) . ?
C17 H17 1.0000 . ?
C18 H18A 0.9800 . ?
C18 H18B 0.9800 . ?
C18 H18C 0.9800 . ?
C19 H19A 0.9800 . ?
C19 H19B 0.9800 . ?
C19 H19C 0.9800 . ?
N21 C21 1.359(2) . ?
N21 C22 1.386(2) . ?
N21 C24 1.484(2) . ?
N22 C21 1.353(2) . ?
N22 C23 1.387(2) . ?
N22 C27 1.476(2) . ?
C22 C23 1.340(3) . ?
C22 H22 0.9500 . ?
C23 H23 0.9500 . ?
C24 C26 1.518(3) . ?
C24 C25 1.525(3) . ?
C24 H24 1.0000 . ?
C25 H25A 0.9800 . ?
C25 H25B 0.9800 . ?
C25 H25C 0.9800 . ?
C26 H26A 0.9800 . ?
C26 H26B 0.9800 . ?
C26 H26C 0.9800 . ?
C27 C28' 1.44(2) . ?
C27 C28 1.498(3) . ?
C27 C29 1.549(4) . ?
C27 C29' 1.727(19) . ?
C27 H27 1.0000 . ?
C27 H27' 1.0000 . ?
C28 H28A 0.9800 . ?
C28 H28B 0.9800 . ?
C28 H28C 0.9800 . ?
C29 H29A 0.9800 . ?
C29 H29B 0.9800 . ?
C29 H29C 0.9800 . ?
C28' H28D 0.9800 . ?
C28' H28E 0.9800 . ?
C28' H28F 0.9800 . ?
C29' H29D 0.9800 . ?
C29' H29E 0.9800 . ?
C29' H29F 0.9800 . ?

loop_
_geom_torsion_atom_site_label_1
_geom_torsion_atom_site_label_2
_geom_torsion_atom_site_label_3
_geom_torsion_atom_site_label_4
_geom_torsion
_geom_torsion_site_symmetry_1
_geom_torsion_site_symmetry_2
_geom_torsion_site_symmetry_3
_geom_torsion_site_symmetry_4
_geom_torsion_publ_flag
C11 B1 C1 C10 7.6(2) . . . . ?
C11 B1 C1 C2 -170.89(15) . . . . ?
C10 C1 C2 C7 -3.0(2) . . . . ?
B1 C1 C2 C7 175.55(16) . . . . ?
C10 C1 C2 C3 177.17(15) . . . . ?
B1 C1 C2 C3 -4.3(3) . . . . ?
C7 C2 C3 C4 -6.1(2) . . . . ?
C1 C2 C3 C4 173.71(16) . . . . ?
C7 C2 C3 B2 164.10(16) . . . . ?
C1 C2 C3 B2 -16.0(3) . . . . ?
C21 B2 C3 C4 -93.0(2) . . . . ?
C21 B2 C3 C2 96.5(2) . . . . ?
C2 C3 C4 C5 3.2(3) . . . . ?
B2 C3 C4 C5 -168.6(2) . . . . ?
C3 C4 C5 C6 2.0(4) . . . . ?
C4 C5 C6 C7 -3.9(4) . . . . ?
C5 C6 C7 C8 -178.9(2) . . . . ?
C5 C6 C7 C2 0.7(3) . . . . ?
C1 C2 C7 C6 -175.41(18) . . . . ?
C3 C2 C7 C6 4.5(3) . . . . ?
C1 C2 C7 C8 4.1(2) . . . . ?
C3 C2 C7 C8 -176.04(16) . . . . ?
C6 C7 C8 C9 177.2(2) . . . . ?
C2 C7 C8 C9 -2.4(3) . . . . ?
C7 C8 C9 C10 -0.5(3) . . . . ?
C2 C1 C10 C9 0.2(3) . . . . ?
B1 C1 C10 C9 -178.43(17) . . . . ?
C8 C9 C10 C1 1.6(3) . . . . ?
C12 N11 C11 N12 -0.1(2) . . . . ?
C14 N11 C11 N12 178.73(17) . . . . ?
C12 N11 C11 B1 -179.98(19) . . . . ?
C14 N11 C11 B1 -1.2(3) . . . . ?
C13 N12 C11 N11 -0.3(2) . . . . ?
C17 N12 C11 N11 -176.71(19) . . . . ?
C13 N12 C11 B1 179.62(19) . . . . ?
C17 N12 C11 B1 3.2(3) . . . . ?
C1 B1 C11 N11 78.1(2) . . . . ?
C1 B1 C11 N12 -101.8(2) . . . . ?
C11 N11 C12 C13 0.4(3) . . . . ?
C14 N11 C12 C13 -178.39(19) . . . . ?
N11 C12 C13 N12 -0.6(3) . . . . ?
C11 N12 C13 C12 0.6(3) . . . . ?
C17 N12 C13 C12 177.0(2) . . . . ?
C11 N11 C14 C16 115.1(2) . . . . ?
C12 N11 C14 C16 -66.3(3) . . . . ?
C11 N11 C14 C15 -120.0(2) . . . . ?
C12 N11 C14 C15 58.6(3) . . . . ?
C11 N12 C17 C18 92.0(2) . . . . ?
C13 N12 C17 C18 -83.9(3) . . . . ?
C11 N12 C17 C19 -143.9(2) . . . . ?
C13 N12 C17 C19 40.3(3) . . . . ?
C23 N22 C21 N21 0.78(18) . . . . ?
C27 N22 C21 N21 -177.22(15) . . . . ?
C23 N22 C21 B2 -173.21(15) . . . . ?
C27 N22 C21 B2 8.8(2) . . . . ?
C22 N21 C21 N22 -1.18(18) . . . . ?
C24 N21 C21 N22 179.23(15) . . . . ?
C22 N21 C21 B2 171.83(17) . . . . ?
C24 N21 C21 B2 -7.8(3) . . . . ?
C3 B2 C21 N22 175.11(15) . . . . ?
C3 B2 C21 N21 3.1(3) . . . . ?
C21 N21 C22 C23 1.2(2) . . . . ?
C24 N21 C22 C23 -179.24(16) . . . . ?
N21 C22 C23 N22 -0.6(2) . . . . ?
C21 N22 C23 C22 -0.1(2) . . . . ?
C27 N22 C23 C22 177.86(16) . . . . ?
C21 N21 C24 C26 100.1(2) . . . . ?
C22 N21 C24 C26 -79.5(2) . . . . ?
C21 N21 C24 C25 -135.63(17) . . . . ?
C22 N21 C24 C25 44.8(2) . . . . ?
C21 N22 C27 C28' 133(2) . . . . ?
C23 N22 C27 C28' -45(2) . . . . ?
C21 N22 C27 C28 -148.4(3) . . . . ?
C23 N22 C27 C28 33.9(3) . . . . ?
C21 N22 C27 C29 87.9(2) . . . . ?
C23 N22 C27 C29 -89.8(2) . . . . ?
C21 N22 C27 C29' -109.2(10) . . . . ?
C23 N22 C27 C29' 73.1(10) . . . . ?
